data_2203266
loop_
_publ_author_name
'Seshadri, Tarimala'
'Fl\"orke, Ulrich'
'Henkel, Gerald'

_publ_section_title
;
 <i>N</i>-(8-Quinolyl)-<i>o</i>-phenylenediamine
;
_journal_issue 3
_journal_name_full 'Acta Crystallographica Section E'
_journal_page_first o399
_journal_page_last o400
_journal_paper_doi 10.1107/S1600536804003472
_journal_volume 60
_journal_year 2004
_chemical_formula_iupac 'C15 H13 N3'
_chemical_formula_moiety 'C15 H13 N3'
_chemical_formula_sum 'C15 H13 N3'
_chemical_formula_weight 235.28
_chemical_name_systematic
;
N-(8-Quinolyl)-o-phenylenediamine
;
_space_group_IT_number 29
_symmetry_cell_setting orthorhombic
_symmetry_space_group_name_Hall 'P 2c -2ac'
_symmetry_space_group_name_H-M 'P c a 21'
_atom_sites_solution_hydrogens difmap
_atom_sites_solution_primary direct
_atom_sites_solution_secondary difmap
_audit_creation_method SHELXL-97
_cell_angle_alpha 90.00
_cell_angle_beta 90.00
_cell_angle_gamma 90.00
_cell_formula_units_Z 4
_cell_length_a 10.7227(13)
_cell_length_b 11.0789(13)
_cell_length_c 10.1268(12)
_cell_measurement_reflns_used 1682
_cell_measurement_temperature 120(2)
_cell_measurement_theta_max 23.16
_cell_measurement_theta_min 2.64
_cell_volume 1203.0(2)
_computing_cell_refinement SMART
_computing_data_collection 'SMART (Bruker, 2002)'
_computing_data_reduction 'SAINT (Bruker, 2002)'
_computing_molecular_graphics SHELXTL
_computing_publication_material SHELXTL
_computing_structure_refinement SHELXTL
_computing_structure_solution 'SHELXTL (Bruker, 2002)'
_diffrn_ambient_temperature 120(2)
_diffrn_measured_fraction_theta_full 0.999
_diffrn_measured_fraction_theta_max 0.999
_diffrn_measurement_device_type 'Bruker SMART CCD area-detector'
_diffrn_measurement_method '\f and \w'
_diffrn_radiation_monochromator graphite
_diffrn_radiation_source 'sealed tube'
_diffrn_radiation_type MoK\a
_diffrn_radiation_wavelength 0.71073
_diffrn_reflns_av_R_equivalents 0.0593
_diffrn_reflns_av_sigmaI/netI 0.0381
_diffrn_reflns_limit_h_max 14
_diffrn_reflns_limit_h_min -8
_diffrn_reflns_limit_k_max 13
_diffrn_reflns_limit_k_min -14
_diffrn_reflns_limit_l_max 13
_diffrn_reflns_limit_l_min -12
_diffrn_reflns_number 7244
_diffrn_reflns_theta_full 28.30
_diffrn_reflns_theta_max 28.30
_diffrn_reflns_theta_min 1.84
_diffrn_standards_decay_% <1
_diffrn_standards_interval_time 480
_diffrn_standards_number 1687
_exptl_absorpt_coefficient_mu 0.080
_exptl_absorpt_correction_T_max 0.989
_exptl_absorpt_correction_T_min 0.941
_exptl_absorpt_correction_type multi-scan
_exptl_absorpt_process_details '(SADABS; Bruker, 2002)'
_exptl_crystal_colour colorless
_exptl_crystal_density_diffrn 1.299
_exptl_crystal_density_method 'not measured'
_exptl_crystal_description plate
_exptl_crystal_F_000 496
_exptl_crystal_size_max 0.50
_exptl_crystal_size_mid 0.45
_exptl_crystal_size_min 0.02
_refine_diff_density_max 0.284
_refine_diff_density_min -0.203
_refine_ls_extinction_method none
_refine_ls_goodness_of_fit_ref 1.105
_refine_ls_hydrogen_treatment mixed
_refine_ls_matrix_type full
_refine_ls_number_parameters 174
_refine_ls_number_reflns 1584
_refine_ls_number_restraints 1
_refine_ls_restrained_S_all 1.104
_refine_ls_R_factor_all 0.0496
_refine_ls_R_factor_gt 0.0427
_refine_ls_shift/su_max 0.000
_refine_ls_shift/su_mean 0.000
_refine_ls_structure_factor_coef Fsqd
_refine_ls_weighting_details 'calc w = 1/[\s^2^(Fo^2^)+(0.0655P)^2^] where P = (Fo^2^+2Fc^2^)/3'
_refine_ls_weighting_scheme calc
_refine_ls_wR_factor_gt 0.1033
_refine_ls_wR_factor_ref 0.1073
_reflns_number_gt 1409
_reflns_number_total 1584
_reflns_threshold_expression I>2\s(I)
_cod_data_source_file bt6408.cif
_cod_data_source_block I
_cod_depositor_comments
;
The following automatic conversions were performed:
'_symmetry_cell_setting' value 'Orthorhombic' changed to 'orthorhombic'
according to '/home/saulius/struct/CIF-dictionaries/cif_core.dic'
dictionary named 'cif_core.dic' version 2.4.1 from 2010-06-29.

Automatic conversion script
Id: cif_fix_enum 1527 2010-12-29 10:47:43Z saulius 

The following automatic conversions were performed:

'_symmetry_cell_setting' value 'Orthorhombic' changed to
'orthorhombic' according to
/home/saulius/struct/CIF-dictionaries/cif_core.dic dictionary named
'cif_core.dic' version 2.4.1 from 2010-06-29.

Automatic conversion script
Id: cif_fix_values 1715 2011-07-08 13:25:40Z adriana 
;
_cod_database_code 2203266
_cod_database_fobs_code 2203266

loop_
_symmetry_equiv_pos_as_xyz
'x, y, z'
'-x, -y, z+1/2'
'x+1/2, -y, z'
'-x+1/2, y, z+1/2'

loop_
_atom_site_label
_atom_site_fract_x
_atom_site_fract_y
_atom_site_fract_z
_atom_site_U_iso_or_equiv
_atom_site_adp_type
_atom_site_calc_flag
_atom_site_refinement_flags
_atom_site_occupancy
_atom_site_type_symbol
N1 -0.0321(2) 0.4222(2) 0.5373(3) 0.0371(5) Uani d . 1 N
H1A -0.002(3) 0.472(3) 0.480(4) 0.042(6) Uiso d . 1 H
H1B -0.073(3) 0.354(2) 0.495(3) 0.042(6) Uiso d . 1 H
N2 0.16621(17) 0.57715(15) 0.6004(2) 0.0251(4) Uani d . 1 N
H2 0.237(3) 0.588(2) 0.577(4) 0.049(9) Uiso d . 1 H
N3 0.26133(17) 0.77620(15) 0.4798(2) 0.0269(4) Uani d . 1 N
C1 0.0414(2) 0.39785(17) 0.6461(2) 0.0264(5) Uani d . 1 C
C2 0.0178(2) 0.2981(2) 0.7281(3) 0.0339(6) Uani d . 1 C
H2A -0.0485 0.2446 0.7071 0.041 Uiso calc R 1 H
C3 0.0897(2) 0.2768(2) 0.8384(3) 0.0372(6) Uani d . 1 C
H3A 0.0725 0.2084 0.8919 0.045 Uiso calc R 1 H
C4 0.1867(2) 0.3534(2) 0.8727(3) 0.0380(6) Uani d . 1 C
H4A 0.2363 0.3379 0.9486 0.046 Uiso calc R 1 H
C5 0.2094(2) 0.4526(2) 0.7940(2) 0.0301(5) Uani d . 1 C
H5A 0.2750 0.5062 0.8171 0.036 Uiso calc R 1 H
C6 0.13889(19) 0.47598(17) 0.6822(2) 0.0232(4) Uani d . 1 C
C7 0.10372(19) 0.68568(17) 0.6152(2) 0.0230(4) Uani d . 1 C
C8 -0.0067(2) 0.69593(19) 0.6842(2) 0.0261(5) Uani d . 1 C
H8A -0.0411 0.6269 0.7262 0.031 Uiso calc R 1 H
C9 -0.0691(2) 0.80762(19) 0.6931(2) 0.0297(5) Uani d . 1 C
H9A -0.1456 0.8122 0.7400 0.036 Uiso calc R 1 H
C10 -0.0220(2) 0.90953(19) 0.6356(2) 0.0296(5) Uani d . 1 C
H10A -0.0639 0.9846 0.6450 0.036 Uiso calc R 1 H
C11 0.0899(2) 0.90214(18) 0.5619(2) 0.0268(5) Uani d . 1 C
C12 0.1412(2) 1.00072(19) 0.4920(3) 0.0330(6) Uani d . 1 C
H12A 0.1033 1.0781 0.4975 0.040 Uiso calc R 1 H
C13 0.2452(3) 0.98452(19) 0.4167(3) 0.0362(6) Uani d . 1 C
H13A 0.2784 1.0495 0.3666 0.043 Uiso calc R 1 H
C14 0.3026(2) 0.8707(2) 0.4141(3) 0.0323(5) Uani d . 1 C
H14A 0.3756 0.8612 0.3618 0.039 Uiso calc R 1 H
C15 0.15355(19) 0.79004(17) 0.5516(2) 0.0227(4) Uani d . 1 C

loop_
_atom_site_aniso_label
_atom_site_aniso_U_11
_atom_site_aniso_U_22
_atom_site_aniso_U_33
_atom_site_aniso_U_12
_atom_site_aniso_U_13
_atom_site_aniso_U_23
N1 0.0339(11) 0.0359(10) 0.0415(12) -0.0089(9) -0.0070(10) 0.0051(10)
N2 0.0204(9) 0.0202(8) 0.0349(11) 0.0004(7) 0.0074(8) 0.0036(7)
N3 0.0225(9) 0.0251(8) 0.0332(11) -0.0031(7) -0.0002(8) 0.0038(8)
C1 0.0214(10) 0.0218(9) 0.0361(12) 0.0041(8) 0.0045(9) 0.0003(9)
C2 0.0270(12) 0.0244(10) 0.0504(16) -0.0003(8) 0.0125(11) 0.0048(11)
C3 0.0396(14) 0.0299(11) 0.0420(14) 0.0148(10) 0.0169(12) 0.0141(11)
C4 0.0389(14) 0.0429(13) 0.0321(14) 0.0161(11) 0.0056(11) 0.0079(11)
C5 0.0274(11) 0.0322(11) 0.0307(12) 0.0055(9) 0.0025(10) -0.0022(10)
C6 0.0220(10) 0.0194(8) 0.0282(11) 0.0052(7) 0.0076(9) 0.0026(9)
C7 0.0230(10) 0.0213(9) 0.0247(11) -0.0007(8) -0.0015(8) -0.0011(8)
C8 0.0252(11) 0.0253(9) 0.0277(11) 0.0003(8) 0.0031(9) 0.0004(9)
C9 0.0264(11) 0.0330(11) 0.0296(11) 0.0054(8) 0.0024(9) -0.0034(10)
C10 0.0309(12) 0.0241(10) 0.0338(13) 0.0080(8) -0.0041(10) -0.0038(9)
C11 0.0268(11) 0.0234(9) 0.0302(12) 0.0002(8) -0.0080(9) -0.0009(9)
C12 0.0330(12) 0.0228(10) 0.0433(15) -0.0013(9) -0.0112(11) 0.0045(10)
C13 0.0340(12) 0.0289(10) 0.0456(16) -0.0095(10) -0.0076(12) 0.0146(11)
C14 0.0256(11) 0.0337(12) 0.0376(13) -0.0051(9) 0.0003(10) 0.0075(10)
C15 0.0216(10) 0.0220(9) 0.0245(10) -0.0020(8) -0.0040(8) 0.0019(8)

loop_
_atom_type_symbol
_atom_type_description
_atom_type_scat_dispersion_real
_atom_type_scat_dispersion_imag
_atom_type_scat_source
C C 0.0033 0.0016 'International Tables Vol C Tables 4.2.6.8 and 6.1.1.4'
H H 0.0000 0.0000 'International Tables Vol C Tables 4.2.6.8 and 6.1.1.4'
N N 0.0061 0.0033 'International Tables Vol C Tables 4.2.6.8 and 6.1.1.4'

loop_
_geom_angle_atom_site_label_1
_geom_angle_atom_site_label_2
_geom_angle_atom_site_label_3
_geom_angle
C1 N1 H1A 116(2)
C1 N1 H1B 116.7(17)
H1A N1 H1B 112(3)
C7 N2 C6 121.40(18)
C7 N2 H2 111.2(19)
C6 N2 H2 119(2)
C14 N3 C15 117.49(18)
N1 C1 C6 120.7(2)
N1 C1 C2 121.5(2)
C6 C1 C2 117.7(2)
C3 C2 C1 120.9(2)
C3 C2 H2A 119.5
C1 C2 H2A 119.5
C2 C3 C4 121.2(2)
C2 C3 H3A 119.4
C4 C3 H3A 119.4
C5 C4 C3 118.4(2)
C5 C4 H4A 120.8
C3 C4 H4A 120.8
C4 C5 C6 121.7(2)
C4 C5 H5A 119.2
C6 C5 H5A 119.2
C5 C6 C1 120.2(2)
C5 C6 N2 120.7(2)
C1 C6 N2 119.1(2)
C8 C7 N2 122.81(18)
C8 C7 C15 118.90(18)
N2 C7 C15 118.24(18)
C7 C8 C9 120.8(2)
C7 C8 H8A 119.6
C9 C8 H8A 119.6
C10 C9 C8 121.5(2)
C10 C9 H9A 119.3
C8 C9 H9A 119.3
C9 C10 C11 119.35(19)
C9 C10 H10A 120.3
C11 C10 H10A 120.3
C12 C11 C10 123.3(2)
C12 C11 C15 116.9(2)
C10 C11 C15 119.76(19)
C13 C12 C11 119.8(2)
C13 C12 H12A 120.1
C11 C12 H12A 120.1
C12 C13 C14 119.2(2)
C12 C13 H13A 120.4
C14 C13 H13A 120.4
N3 C14 C13 123.8(2)
N3 C14 H14A 118.1
C13 C14 H14A 118.1
N3 C15 C11 122.70(18)
N3 C15 C7 117.61(17)
C11 C15 C7 119.68(19)

loop_
_geom_bond_atom_site_label_1
_geom_bond_atom_site_label_2
_geom_bond_distance
N1 C1 1.381(3)
N1 H1A 0.86(3)
N1 H1B 0.97(3)
N2 C7 1.385(2)
N2 C6 1.424(3)
N2 H2 0.81(4)
N3 C14 1.317(3)
N3 C15 1.374(3)
C1 C6 1.406(3)
C1 C2 1.405(3)
C2 C3 1.377(4)
C2 H2A 0.9500
C3 C4 1.387(4)
C3 H3A 0.9500
C4 C5 1.379(3)
C4 H4A 0.9500
C5 C6 1.387(3)
C5 H5A 0.9500
C7 C8 1.379(3)
C7 C15 1.427(3)
C8 C9 1.410(3)
C8 H8A 0.9500
C9 C10 1.367(3)
C9 H9A 0.9500
C10 C11 1.415(3)
C10 H10A 0.9500
C11 C12 1.413(3)
C11 C15 1.421(3)
C12 C13 1.363(4)
C12 H12A 0.9500
C13 C14 1.404(3)
C13 H13A 0.9500
C14 H14A 0.9500

loop_
_geom_hbond_atom_site_label_D
_geom_hbond_atom_site_label_H
_geom_hbond_atom_site_label_A
_geom_hbond_site_symmetry_A
_geom_hbond_distance_DH
_geom_hbond_distance_HA
_geom_hbond_distance_DA
_geom_hbond_angle_DHA
N1 H1A N2 . 0.86(3) 2.47(3) 2.806(3) 104(3)
N2 H2 N3 . 0.81(4) 2.32(3) 2.719(2) 111(2)
N1 H1B N3 3_465 0.97(3) 2.29(3) 3.175(3) 150(2)
N2 H2 N1 3_565 0.81(4) 2.51(4) 3.298(3) 166(3)

loop_
_geom_torsion_atom_site_label_1
_geom_torsion_atom_site_label_2
_geom_torsion_atom_site_label_3
_geom_torsion_atom_site_label_4
_geom_torsion
N1 C1 C2 C3 -178.2(2)
C6 C1 C2 C3 -1.2(3)
C1 C2 C3 C4 0.5(4)
C2 C3 C4 C5 0.5(3)
C3 C4 C5 C6 -0.7(3)
C4 C5 C6 C1 0.0(3)
C4 C5 C6 N2 -178.3(2)
N1 C1 C6 C5 177.9(2)
C2 C1 C6 C5 1.0(3)
N1 C1 C6 N2 -3.8(3)
C2 C1 C6 N2 179.25(19)
C7 N2 C6 C5 -95.6(2)
C7 N2 C6 C1 86.1(3)
C6 N2 C7 C8 -16.3(3)
C6 N2 C7 C15 166.3(2)
N2 C7 C8 C9 -177.9(2)
C15 C7 C8 C9 -0.6(3)
C7 C8 C9 C10 -0.9(4)
C8 C9 C10 C11 2.1(4)
C9 C10 C11 C12 175.7(2)
C9 C10 C11 C15 -1.7(3)
C10 C11 C12 C13 -176.0(2)
C15 C11 C12 C13 1.6(3)
C11 C12 C13 C14 -2.5(4)
C15 N3 C14 C13 2.0(4)
C12 C13 C14 N3 0.7(4)
C14 N3 C15 C11 -3.0(3)
C14 N3 C15 C7 175.6(2)
C12 C11 C15 N3 1.2(3)
C10 C11 C15 N3 178.9(2)
C12 C11 C15 C7 -177.4(2)
C10 C11 C15 C7 0.3(3)
C8 C7 C15 N3 -177.8(2)
N2 C7 C15 N3 -0.3(3)
C8 C7 C15 C11 0.9(3)
N2 C7 C15 C11 178.3(2)

loop_
_cod_related_entry_id
_cod_related_entry_database
_cod_related_entry_code
1 ChemSpider 9421955
